data_7029349
loop_
_publ_author_name
'da Silva, Fausthon F.'
'de Oliveira, Carlos A. F.'
'Falc\~ao, Eduardo H L'
'Chojnacki, Jaroslaw'
'Neves, Jorge L.'
'Alves, S.'

_publ_section_title
;
 New lanthanide-CB[6] coordination compounds: relationships between the
 crystal structure and luminescent properties.
;
_journal_issue 14
_journal_name_full 'Dalton transactions (Cambridge, England : 2003)'
_journal_page_first 5435
_journal_page_last 5442
_journal_paper_doi 10.1039/c3dt52687a
_journal_volume 43
_journal_year 2014
_chemical_formula_moiety 'C36 H60 N24 O24 Sm2 6+, 6(Cl -), 4(H2 O), O'
_chemical_formula_sum 'C36 H68 Cl6 N24 O29 Sm2'
_chemical_formula_weight 1814.54
_space_group_IT_number 14
_symmetry_cell_setting monoclinic
_symmetry_space_group_name_Hall '-P 2ybc'
_symmetry_space_group_name_H-M 'P 1 21/c 1'
_atom_sites_solution_hydrogens geom
_atom_sites_solution_primary direct
_atom_sites_solution_secondary difmap
_audit_conform_dict_location ftp://ftp.iucr.org/pub/cif_core.dic
_audit_conform_dict_name cif_core.dic
_audit_conform_dict_version 2.4
_audit_creation_date 2013-09-06T10:09:56-00:00
_audit_creation_method 'WinGX routine CIF_UPDATE'
_cell_angle_alpha 90
_cell_angle_beta 112.937(8)
_cell_angle_gamma 90
_cell_formula_units_Z 2
_cell_length_a 12.2767(9)
_cell_length_b 19.8927(11)
_cell_length_c 14.8807(10)
_cell_measurement_reflns_used 7407
_cell_measurement_temperature 293(2)
_cell_measurement_theta_max 28.6302
_cell_measurement_theta_min 2.5251
_cell_volume 3346.8(4)
_computing_cell_refinement
;
        CrysAlisPro, Agilent Technologies,
        Version 1.171.35.15 (release 03-08-2011 CrysAlis171 .NET)
        (compiled Aug  3 2011,13:03:54)
;
_computing_data_collection
;
        CrysAlisPro, Agilent Technologies,
        Version 1.171.35.15 (release 03-08-2011 CrysAlis171 .NET)
        (compiled Aug  3 2011,13:03:54)
;
_computing_data_reduction
;
        CrysAlisPro, Agilent Technologies,
        Version 1.171.35.15 (release 03-08-2011 CrysAlis171 .NET)
        (compiled Aug  3 2011,13:03:54)
;
_computing_molecular_graphics 'DIAMOND (Putz & Brandenburg, 2002)'
_computing_publication_material 'PLATON (Spek, 2003)'
_computing_structure_refinement 'SHELXL-97 (Sheldrick, 2008)'
_computing_structure_solution 'SUPERFLIP (Palatinus & Chapuis, 2007)'
_diffrn_ambient_temperature 293(2)
_diffrn_detector_area_resol_mean 8.1883
_diffrn_measured_fraction_theta_full 0.998
_diffrn_measured_fraction_theta_max 0.998
_diffrn_measurement_device_type 'KM4CCD, Sapphire2, large Be window'
_diffrn_measurement_method '\w scans'
_diffrn_orient_matrix_UB_11 -0.0133496
_diffrn_orient_matrix_UB_12 0.0307178
_diffrn_orient_matrix_UB_13 -0.0262011
_diffrn_orient_matrix_UB_21 0.0588927
_diffrn_orient_matrix_UB_22 0.0017213
_diffrn_orient_matrix_UB_23 0.0025473
_diffrn_orient_matrix_UB_31 -0.0171648
_diffrn_orient_matrix_UB_32 -0.0179556
_diffrn_orient_matrix_UB_33 -0.0445664
_diffrn_radiation_monochromator graphite
_diffrn_radiation_type MoK\a
_diffrn_radiation_wavelength 0.71073
_diffrn_reflns_av_R_equivalents 0.0312
_diffrn_reflns_av_unetI/netI 0.0463
_diffrn_reflns_limit_h_max 14
_diffrn_reflns_limit_h_min -14
_diffrn_reflns_limit_k_max 20
_diffrn_reflns_limit_k_min -23
_diffrn_reflns_limit_l_max 17
_diffrn_reflns_limit_l_min -9
_diffrn_reflns_number 11459
_diffrn_reflns_theta_full 25.04
_diffrn_reflns_theta_max 25.04
_diffrn_reflns_theta_min 2.53
_exptl_absorpt_coefficient_mu 2.076
_exptl_absorpt_correction_T_max 0.664
_exptl_absorpt_correction_T_min 0.544
_exptl_absorpt_correction_type analytical
_exptl_absorpt_process_details
;
        CrysAlisPro, Agilent Technologies,
        Version 1.171.35.15 (release 03-08-2011 CrysAlis171 .NET)
        (compiled Aug  3 2011,13:03:54)
Analytical numeric absorption correction using a multifaceted crystal
  model based on expressions derived by R.C. Clark & J.S. Reid.
        (Clark, R. C. & Reid, J. S. (1995). Acta Cryst. A51, 887-897)
;
_exptl_crystal_colour colourless
_exptl_crystal_density_diffrn 1.801
_exptl_crystal_density_method 'not measured'
_exptl_crystal_description prism
_exptl_crystal_F_000 1820
_exptl_crystal_size_max 0.45
_exptl_crystal_size_mid 0.3
_exptl_crystal_size_min 0.24
_refine_diff_density_max 1.355
_refine_diff_density_min -1.079
_refine_diff_density_rms 0.114
_refine_ls_extinction_method none
_refine_ls_goodness_of_fit_ref 1.111
_refine_ls_hydrogen_treatment mixed
_refine_ls_matrix_type full
_refine_ls_number_parameters 498
_refine_ls_number_reflns 5912
_refine_ls_number_restraints 29
_refine_ls_restrained_S_all 1.109
_refine_ls_R_factor_all 0.057
_refine_ls_R_factor_gt 0.0496
_refine_ls_shift/su_max 0.047
_refine_ls_shift/su_mean 0.003
_refine_ls_structure_factor_coef Fsqd
_refine_ls_weighting_details 'calc w=1/[\s^2^(Fo^2^)+(0.0452P)^2^+10.8179P] where P=(Fo^2^+2Fc^2^)/3'
_refine_ls_weighting_scheme calc
_refine_ls_wR_factor_gt 0.1137
_refine_ls_wR_factor_ref 0.1189
_reflns_number_gt 5255
_reflns_number_total 5912
_reflns_threshold_expression >2\s(I)
_cod_data_source_file c3dt52687a.txt
_cod_data_source_block sm_cbk
_cod_database_code 7029349
_publcif_datablock.id {ba1f721f-2071-48be-8dd2-8fbfa5b64823}

loop_
_symmetry_equiv_pos_as_xyz
'x, y, z'
'-x, y+1/2, -z+1/2'
'-x, -y, -z'
'x, -y-1/2, z-1/2'

loop_
_atom_site_label
_atom_site_type_symbol
_atom_site_fract_x
_atom_site_fract_y
_atom_site_fract_z
_atom_site_U_iso_or_equiv
_atom_site_adp_type
_atom_site_occupancy
_atom_site_symmetry_multiplicity
_atom_site_calc_flag
_atom_site_refinement_flags
_atom_site_disorder_assembly
_atom_site_disorder_group
H7A H 0.276(6) 0.131(3) 0.044(3) 0.09 Uiso 1 1 d D . .
H7B H 0.220(9) 0.188(2) 0.027(3) 0.12(4) Uiso 1 1 d D . .
H8A H 0.119(7) 0.283(2) 0.132(5) 0.08 Uiso 1 1 d D . .
H8B H 0.059(4) 0.230(3) 0.128(5) 0.08 Uiso 1 1 d D . .
H9A H 0.314(7) 0.251(3) 0.408(2) 0.10(4) Uiso 1 1 d D . .
H9B H 0.232(3) 0.275(5) 0.331(6) 0.09 Uiso 1 1 d D . .
H10A H 0.464(5) 0.176(2) 0.441(3) 0.07(3) Uiso 1 1 d D . .
H10B H 0.512(3) 0.134(3) 0.400(5) 0.06(2) Uiso 1 1 d D . .
H11A H 0.556(4) 0.158(4) 0.271(4) 0.06(2) Uiso 1 1 d D . .
H11B H 0.511(8) 0.200(4) 0.191(5) 0.10(3) Uiso 1 1 d D . .
H12A H 0.384(8) 0.281(2) 0.134(6) 0.11(4) Uiso 1 1 d D . .
H12B H 0.305(7) 0.319(4) 0.140(6) 0.11(4) Uiso 1 1 d D . .
H13C H 0.380(7) 0.4871(19) 0.133(8) 0.09 Uiso 1 1 d D . .
H13D H 0.337(4) 0.427(3) 0.110(7) 0.09 Uiso 1 1 d D . .
H14A H 0.129(7) 0.285(2) -0.041(6) 0.09 Uiso 1 1 d D . .
H14B H 0.049(3) 0.247(4) -0.102(5) 0.09 Uiso 1 1 d D . .
Sm1 Sm 0.30183(3) 0.180553(15) 0.23485(2) 0.03226(12) Uani 1 1 d D . .
O1 O 0.1562(4) 0.1288(2) 0.2838(3) 0.0402(10) Uani 1 1 d . . .
O2 O 0.3489(4) 0.0631(2) 0.2287(3) 0.0360(9) Uani 1 1 d . . .
O3 O 0.3553(4) 0.0689(2) -0.0153(3) 0.0412(10) Uani 1 1 d . . .
O4 O -0.1071(4) -0.1357(2) 0.2006(4) 0.0507(12) Uani 1 1 d . . .
O5 O 0.1215(4) -0.2154(2) 0.1616(3) 0.0469(11) Uani 1 1 d . . .
O6 O 0.0971(4) -0.2031(2) -0.0821(3) 0.0488(12) Uani 1 1 d . . .
O7 O 0.2419(6) 0.1566(3) 0.0666(4) 0.0747(19) Uani 1 1 d D . .
O8 O 0.1244(4) 0.2461(2) 0.1594(4) 0.0507(12) Uani 1 1 d D . .
O9 O 0.3019(5) 0.2656(3) 0.3534(5) 0.0675(15) Uani 1 1 d D . .
O10 O 0.4490(4) 0.1491(3) 0.3974(3) 0.0476(11) Uani 1 1 d D . .
O11 O 0.4982(5) 0.1783(3) 0.2322(4) 0.0643(16) Uani 1 1 d D . .
O12 O 0.3497(5) 0.2883(3) 0.1706(4) 0.0552(13) Uani 1 1 d D . .
N1 N 0.1610(4) 0.0240(2) 0.3539(3) 0.0282(10) Uani 1 1 d . . .
N2 N 0.3170(4) -0.0266(2) 0.3148(3) 0.0296(10) Uani 1 1 d . . .
N3 N 0.3754(4) -0.0472(2) 0.1936(3) 0.0282(10) Uani 1 1 d . . .
N4 N 0.3764(4) -0.0429(2) 0.0309(3) 0.0325(11) Uani 1 1 d . . .
N5 N -0.2912(4) 0.0180(2) 0.1270(4) 0.0336(11) Uani 1 1 d . . .
N6 N -0.1162(4) -0.0283(2) 0.2564(3) 0.0312(11) Uani 1 1 d . . .
N7 N 0.0557(4) -0.0830(2) 0.3150(4) 0.0348(11) Uani 1 1 d . . .
N8 N 0.2149(4) -0.1353(2) 0.2805(4) 0.0338(11) Uani 1 1 d . . .
N9 N 0.2935(4) -0.1616(2) 0.1729(3) 0.0319(11) Uani 1 1 d . . .
N10 N 0.2765(4) -0.1521(2) 0.0041(3) 0.0322(11) Uani 1 1 d . . .
N11 N -0.1778(4) 0.1234(2) 0.1525(3) 0.0332(11) Uani 1 1 d . . .
N12 N -0.0104(4) 0.0787(2) 0.2912(3) 0.0296(10) Uani 1 1 d . . .
C1 C 0.2861(5) 0.0124(3) 0.3845(4) 0.0319(13) Uani 1 1 d . . .
H1A H 0.3146 -0.0111 0.4465 0.038 Uiso 1 1 calc R . .
H1B H 0.3262 0.0554 0.3947 0.038 Uiso 1 1 calc R . .
C2 C 0.3468(5) 0.0019(3) 0.2447(4) 0.0290(12) Uani 1 1 d . . .
C3 C 0.4430(5) -0.0330(3) 0.1346(4) 0.0328(13) Uani 1 1 d . . .
H3A H 0.4704 0.0131 0.1457 0.039 Uiso 1 1 calc R . .
H3B H 0.5121 -0.0619 0.1557 0.039 Uiso 1 1 calc R . .
C4 C 0.3401(5) 0.0086(3) -0.0352(4) 0.0314(13) Uani 1 1 d . . .
C5 C -0.0933(5) 0.1337(3) 0.2536(4) 0.0353(13) Uani 1 1 d . . .
H5A H -0.0494 0.1748 0.2567 0.042 Uiso 1 1 calc R . .
H5B H -0.137 0.1395 0.2951 0.042 Uiso 1 1 calc R . .
C6 C 0.1065(5) 0.0812(3) 0.3077(4) 0.0317(13) Uani 1 1 d . . .
C7 C -0.0399(5) 0.0165(3) 0.3309(4) 0.0292(12) Uani 1 1 d . . .
H7 H -0.071 0.026 0.3811 0.035 Uiso 1 1 calc R . .
C8 C 0.0795(5) -0.0218(3) 0.3729(4) 0.0299(12) Uani 1 1 d . . .
H8 H 0.1041 -0.0313 0.4427 0.036 Uiso 1 1 calc R . .
C9 C 0.3273(5) -0.0994(3) 0.3165(4) 0.0300(12) Uani 1 1 d . . .
H9 H 0.3806 -0.1159 0.3806 0.036 Uiso 1 1 calc R . .
C10 C 0.3769(5) -0.1137(3) 0.2363(4) 0.0306(12) Uani 1 1 d . . .
H10 H 0.457 -0.1324 0.2644 0.037 Uiso 1 1 calc R . .
C11 C 0.3588(5) -0.1087(3) -0.0164(4) 0.0306(12) Uani 1 1 d . . .
H11 H 0.4342 -0.1314 -0.0037 0.037 Uiso 1 1 calc R . .
C12 C 0.2931(5) -0.0912(3) -0.1266(4) 0.0314(13) Uani 1 1 d . . .
H12 H 0.3352 -0.1088 -0.1656 0.038 Uiso 1 1 calc R . .
C13 C 0.1379(5) -0.1389(3) 0.3340(5) 0.0361(14) Uani 1 1 d . . .
H13A H 0.0932 -0.1805 0.317 0.043 Uiso 1 1 calc R . .
H13B H 0.1865 -0.1403 0.4033 0.043 Uiso 1 1 calc R . .
C14 C 0.2014(5) -0.1746(3) 0.2008(4) 0.0320(13) Uani 1 1 d . . .
C15 C 0.3081(5) -0.1945(3) 0.0907(4) 0.0347(13) Uani 1 1 d . . .
H15A H 0.2594 -0.2347 0.0739 0.042 Uiso 1 1 calc R . .
H15B H 0.3899 -0.2084 0.1107 0.042 Uiso 1 1 calc R . .
C16 C 0.1751(5) -0.1632(3) -0.0781(4) 0.0332(13) Uani 1 1 d . . .
C17 C -0.2440(5) -0.0222(3) 0.2160(4) 0.0336(13) Uani 1 1 d . . .
H17A H -0.2682 -0.002 0.2646 0.04 Uiso 1 1 calc R . .
H17B H -0.2784 -0.0668 0.2021 0.04 Uiso 1 1 calc R . .
C18 C -0.0603(5) -0.0877(3) 0.2520(4) 0.0345(13) Uani 1 1 d . . .
O13 O 0.3982(6) 0.4488(4) 0.1217(6) 0.0871(19) Uani 1 1 d D . .
O14 O 0.1193(4) 0.2486(2) -0.0681(4) 0.0531(12) Uani 1 1 d D . .
Cl1 Cl 0.53715(17) 0.25531(8) 0.07189(12) 0.0483(4) Uani 1 1 d . . .
Cl2 Cl 0.30829(17) 0.60059(10) 0.10755(13) 0.0592(5) Uani 1 1 d . . .
Cl3 Cl 0.13515(17) 0.38425(9) 0.05144(13) 0.0540(4) Uani 1 1 d D . .
O20 O 0.029(3) 0.002(3) 0.047(3) 0.27(2) Uani 0.5 1 d P A -1

loop_
_atom_site_aniso_label
_atom_site_aniso_U_11
_atom_site_aniso_U_22
_atom_site_aniso_U_33
_atom_site_aniso_U_23
_atom_site_aniso_U_13
_atom_site_aniso_U_12
Sm1 0.03746(19) 0.02697(19) 0.03674(19) 0.00362(13) 0.01924(15) 0.00121(13)
O1 0.037(2) 0.033(2) 0.053(3) 0.003(2) 0.020(2) -0.0059(19)
O2 0.047(2) 0.028(2) 0.035(2) 0.0003(18) 0.0172(19) -0.0003(18)
O3 0.051(3) 0.030(2) 0.048(3) -0.004(2) 0.025(2) -0.0055(19)
O4 0.049(3) 0.038(3) 0.063(3) -0.018(2) 0.019(2) -0.011(2)
O5 0.042(3) 0.043(3) 0.055(3) -0.010(2) 0.018(2) -0.013(2)
O6 0.041(3) 0.049(3) 0.050(3) 0.008(2) 0.010(2) -0.013(2)
O7 0.096(5) 0.065(4) 0.040(3) -0.009(3) 0.001(3) 0.044(3)
O8 0.033(2) 0.034(3) 0.085(4) 0.010(3) 0.023(3) -0.0010(19)
O9 0.078(4) 0.068(4) 0.060(4) -0.017(3) 0.030(3) 0.019(3)
O10 0.049(3) 0.053(3) 0.038(3) -0.012(2) 0.014(2) -0.003(2)
O11 0.043(3) 0.085(4) 0.073(4) 0.052(3) 0.031(3) 0.017(3)
O12 0.052(3) 0.039(3) 0.079(4) 0.019(3) 0.030(3) 0.001(2)
N1 0.033(2) 0.026(2) 0.029(2) 0.001(2) 0.016(2) -0.003(2)
N2 0.036(3) 0.024(2) 0.027(2) 0.003(2) 0.010(2) 0.002(2)
N3 0.028(2) 0.024(2) 0.035(2) 0.001(2) 0.015(2) -0.0004(19)
N4 0.037(3) 0.027(3) 0.034(3) -0.004(2) 0.015(2) -0.001(2)
N5 0.036(3) 0.031(3) 0.035(3) -0.002(2) 0.015(2) -0.005(2)
N6 0.028(2) 0.031(3) 0.034(3) 0.000(2) 0.012(2) -0.004(2)
N7 0.034(3) 0.027(3) 0.046(3) -0.001(2) 0.019(2) 0.001(2)
N8 0.029(3) 0.032(3) 0.041(3) -0.002(2) 0.014(2) -0.003(2)
N9 0.033(3) 0.027(2) 0.036(3) 0.000(2) 0.013(2) -0.004(2)
N10 0.029(2) 0.028(3) 0.038(3) -0.003(2) 0.011(2) -0.005(2)
N11 0.033(3) 0.030(3) 0.030(2) -0.002(2) 0.006(2) -0.006(2)
N12 0.033(3) 0.028(2) 0.029(2) 0.003(2) 0.013(2) -0.002(2)
C1 0.036(3) 0.031(3) 0.026(3) -0.003(2) 0.009(3) -0.006(2)
C2 0.024(3) 0.028(3) 0.029(3) 0.000(2) 0.004(2) -0.001(2)
C3 0.027(3) 0.033(3) 0.039(3) -0.002(3) 0.013(3) -0.007(2)
C4 0.030(3) 0.030(3) 0.041(3) -0.001(3) 0.022(3) -0.002(2)
C5 0.044(3) 0.029(3) 0.032(3) -0.008(3) 0.014(3) 0.000(3)
C6 0.039(3) 0.032(3) 0.028(3) -0.008(2) 0.018(3) -0.007(3)
C7 0.036(3) 0.031(3) 0.026(3) -0.003(2) 0.018(3) -0.005(2)
C8 0.037(3) 0.034(3) 0.022(3) -0.002(2) 0.016(2) -0.005(3)
C9 0.031(3) 0.027(3) 0.027(3) 0.004(2) 0.006(2) 0.003(2)
C10 0.027(3) 0.026(3) 0.036(3) -0.002(2) 0.009(3) 0.001(2)
C11 0.023(3) 0.031(3) 0.039(3) -0.001(3) 0.014(2) 0.002(2)
C12 0.029(3) 0.032(3) 0.037(3) -0.007(3) 0.016(3) 0.000(2)
C13 0.043(3) 0.027(3) 0.046(4) 0.013(3) 0.026(3) 0.006(3)
C14 0.029(3) 0.026(3) 0.038(3) 0.002(3) 0.009(3) 0.002(2)
C15 0.035(3) 0.030(3) 0.036(3) 0.000(3) 0.010(3) -0.001(2)
C16 0.031(3) 0.027(3) 0.039(3) -0.002(3) 0.011(3) 0.000(2)
C17 0.032(3) 0.036(3) 0.038(3) 0.002(3) 0.018(3) -0.010(3)
C18 0.036(3) 0.032(3) 0.041(3) 0.005(3) 0.021(3) -0.004(3)
O13 0.070(4) 0.097(5) 0.083(4) 0.016(4) 0.017(4) 0.016(4)
O14 0.045(3) 0.046(3) 0.056(3) -0.007(2) 0.006(2) -0.001(2)
Cl1 0.0723(11) 0.0368(9) 0.0435(9) 0.0068(7) 0.0311(9) 0.0019(8)
Cl2 0.0575(11) 0.0715(13) 0.0466(10) -0.0142(9) 0.0181(9) -0.0234(9)
Cl3 0.0733(12) 0.0410(9) 0.0494(10) 0.0023(8) 0.0259(9) 0.0088(8)
O20 0.13(3) 0.33(3) 0.39(7) -0.19(5) 0.14(4) -0.06(3)

loop_
_atom_type_symbol
_atom_type_description
_atom_type_scat_dispersion_real
_atom_type_scat_dispersion_imag
_atom_type_scat_source
C C 0.0033 0.0016 'International Tables Vol C Tables 4.2.6.8 and 6.1.1.4'
H H 0 0 'International Tables Vol C Tables 4.2.6.8 and 6.1.1.4'
N N 0.0061 0.0033 'International Tables Vol C Tables 4.2.6.8 and 6.1.1.4'
O O 0.0106 0.006 'International Tables Vol C Tables 4.2.6.8 and 6.1.1.4'
Cl Cl 0.1484 0.1585 'International Tables Vol C Tables 4.2.6.8 and 6.1.1.4'
Sm Sm -0.1638 3.4418 'International Tables Vol C Tables 4.2.6.8 and 6.1.1.4'

loop_
_exptl_crystal_face_index_h
_exptl_crystal_face_index_k
_exptl_crystal_face_index_l
_exptl_crystal_face_perp_dist
1 0 0 0.1515
-2 0 0 0.1448
1 1 -1 0.1921
-1 -1 1 0.1543
0 1 -1 0.1322
0 -1 1 0.1322
0 -1 -1 0.1797
0 1 1 0.193
0 1 0 0.1201
0 -1 0 0.1212
1 -1 -1 0.186
-1 1 1 0.2058

loop_
_geom_angle_atom_site_label_1
_geom_angle_atom_site_label_2
_geom_angle_atom_site_label_3
_geom_angle
_geom_angle_site_symmetry_1
_geom_angle_site_symmetry_3
O7 Sm1 O1 105.8(2) . .
O7 Sm1 O8 76.35(19) . .
O1 Sm1 O8 74.29(15) . .
O7 Sm1 O2 75.27(17) . .
O1 Sm1 O2 79.32(14) . .
O8 Sm1 O2 133.76(15) . .
O7 Sm1 O11 83.1(2) . .
O1 Sm1 O11 148.87(16) . .
O8 Sm1 O11 136.59(16) . .
O2 Sm1 O11 74.21(18) . .
O7 Sm1 O9 144.6(2) . .
O1 Sm1 O9 82.46(18) . .
O8 Sm1 O9 73.0(2) . .
O2 Sm1 O9 139.79(18) . .
O11 Sm1 O9 107.7(2) . .
O7 Sm1 O10 142.42(18) . .
O1 Sm1 O10 86.62(16) . .
O8 Sm1 O10 140.98(18) . .
O2 Sm1 O10 72.43(15) . .
O11 Sm1 O10 70.08(18) . .
O9 Sm1 O10 70.97(19) . .
O7 Sm1 O12 77.9(2) . .
O1 Sm1 O12 142.42(16) . .
O8 Sm1 O12 70.35(17) . .
O2 Sm1 O12 135.77(17) . .
O11 Sm1 O12 68.14(18) . .
O9 Sm1 O12 75.5(2) . .
O10 Sm1 O12 113.52(17) . .
C6 O1 Sm1 155.7(4) . .
C2 O2 Sm1 156.4(4) . .
Sm1 O7 H7A 124(4) . .
Sm1 O7 H7B 119(4) . .
H7A O7 H7B 105(4) . .
Sm1 O8 H8A 126(5) . .
Sm1 O8 H8B 124(6) . .
H8A O8 H8B 101(4) . .
Sm1 O9 H9A 115(4) . .
Sm1 O9 H9B 100(7) . .
H9A O9 H9B 103(5) . .
Sm1 O10 H10A 118(3) . .
Sm1 O10 H10B 117(5) . .
H10A O10 H10B 107(4) . .
Sm1 O11 H11A 126(6) . .
Sm1 O11 H11B 119(7) . .
H11A O11 H11B 114(9) . .
Sm1 O12 H12A 111(3) . .
Sm1 O12 H12B 129(7) . .
H12A O12 H12B 100(4) . .
C6 N1 C1 123.1(5) . .
C6 N1 C8 112.3(4) . .
C1 N1 C8 124.5(5) . .
C2 N2 C9 112.5(5) . .
C2 N2 C1 123.2(5) . .
C9 N2 C1 124.2(5) . .
C2 N3 C3 121.9(5) . .
C2 N3 C10 111.6(4) . .
C3 N3 C10 121.7(5) . .
C4 N4 C3 123.7(5) . .
C4 N4 C11 112.2(5) . .
C3 N4 C11 123.3(5) . .
C4 N5 C12 112.5(5) 3 3
C4 N5 C17 124.0(5) 3 .
C12 N5 C17 123.4(5) 3 .
C18 N6 C7 112.2(5) . .
C18 N6 C17 122.0(5) . .
C7 N6 C17 122.6(5) . .
C18 N7 C8 112.2(5) . .
C18 N7 C13 122.6(5) . .
C8 N7 C13 124.1(5) . .
C14 N8 C13 123.8(5) . .
C14 N8 C9 112.1(5) . .
C13 N8 C9 123.1(5) . .
C14 N9 C10 112.6(5) . .
C14 N9 C15 123.6(5) . .
C10 N9 C15 123.8(5) . .
C16 N10 C11 111.8(5) . .
C16 N10 C15 121.7(5) . .
C11 N10 C15 124.2(5) . .
C16 N11 C12 111.5(5) 3 3
C16 N11 C5 121.0(5) 3 .
C12 N11 C5 123.7(5) 3 .
C6 N12 C5 125.1(5) . .
C6 N12 C7 111.5(5) . .
C5 N12 C7 122.8(5) . .
N1 C1 N2 113.7(4) . .
N1 C1 H1A 108.8 . .
N2 C1 H1A 108.8 . .
N1 C1 H1B 108.8 . .
N2 C1 H1B 108.8 . .
H1A C1 H1B 107.7 . .
O2 C2 N2 126.0(5) . .
O2 C2 N3 124.4(5) . .
N2 C2 N3 109.5(5) . .
N4 C3 N3 113.5(4) . .
N4 C3 H3A 108.9 . .
N3 C3 H3A 108.9 . .
N4 C3 H3B 108.9 . .
N3 C3 H3B 108.9 . .
H3A C3 H3B 107.7 . .
O3 C4 N5 125.7(5) . 3
O3 C4 N4 125.4(5) . .
N5 C4 N4 108.8(5) 3 .
N12 C5 N11 113.5(5) . .
N12 C5 H5A 108.9 . .
N11 C5 H5A 108.9 . .
N12 C5 H5B 108.9 . .
N11 C5 H5B 108.9 . .
H5A C5 H5B 107.7 . .
O1 C6 N12 125.1(5) . .
O1 C6 N1 125.3(5) . .
N12 C6 N1 109.6(5) . .
N6 C7 N12 113.3(4) . .
N6 C7 C8 103.6(4) . .
N12 C7 C8 103.4(4) . .
N6 C7 H7 112 . .
N12 C7 H7 112 . .
C8 C7 H7 112 . .
N7 C8 N1 113.7(4) . .
N7 C8 C7 103.4(4) . .
N1 C8 C7 103.2(4) . .
N7 C8 H8 112 . .
N1 C8 H8 112 . .
C7 C8 H8 112 . .
N2 C9 N8 114.7(5) . .
N2 C9 C10 103.0(4) . .
N8 C9 C10 102.9(4) . .
N2 C9 H9 111.8 . .
N8 C9 H9 111.8 . .
C10 C9 H9 111.8 . .
N9 C10 N3 115.2(5) . .
N9 C10 C9 103.4(4) . .
N3 C10 C9 102.9(4) . .
N9 C10 H10 111.6 . .
N3 C10 H10 111.6 . .
C9 C10 H10 111.6 . .
N10 C11 N4 114.6(5) . .
N10 C11 C12 103.7(4) . .
N4 C11 C12 103.0(4) . .
N10 C11 H11 111.6 . .
N4 C11 H11 111.6 . .
C12 C11 H11 111.6 . .
N5 C12 N11 115.2(5) 3 3
N5 C12 C11 103.2(4) 3 .
N11 C12 C11 103.3(4) 3 .
N5 C12 H12 111.5 3 .
N11 C12 H12 111.5 3 .
C11 C12 H12 111.5 . .
N7 C13 N8 113.8(5) . .
N7 C13 H13A 108.8 . .
N8 C13 H13A 108.8 . .
N7 C13 H13B 108.8 . .
N8 C13 H13B 108.8 . .
H13A C13 H13B 107.7 . .
O5 C14 N9 125.4(6) . .
O5 C14 N8 126.2(6) . .
N9 C14 N8 108.4(5) . .
N9 C15 N10 113.7(5) . .
N9 C15 H15A 108.8 . .
N10 C15 H15A 108.8 . .
N9 C15 H15B 108.8 . .
N10 C15 H15B 108.8 . .
H15A C15 H15B 107.7 . .
O6 C16 N11 126.7(5) . 3
O6 C16 N10 124.4(6) . .
N11 C16 N10 108.9(5) 3 .
N6 C17 N5 113.9(4) . .
N6 C17 H17A 108.8 . .
N5 C17 H17A 108.8 . .
N6 C17 H17B 108.8 . .
N5 C17 H17B 108.8 . .
H17A C17 H17B 107.7 . .
O4 C18 N7 126.3(6) . .
O4 C18 N6 125.4(6) . .
N7 C18 N6 108.2(5) . .
H13C O13 H13D 103(5) . .
H14A O14 H14B 105(5) . .

loop_
_geom_bond_atom_site_label_1
_geom_bond_atom_site_label_2
_geom_bond_distance
_geom_bond_site_symmetry_2
Sm1 O7 2.367(5) .
Sm1 O1 2.408(4) .
Sm1 O8 2.408(4) .
Sm1 O2 2.418(4) .
Sm1 O11 2.426(5) .
Sm1 O9 2.445(5) .
Sm1 O10 2.470(5) .
Sm1 O12 2.508(5) .
O1 C6 1.250(7) .
O2 C2 1.242(7) .
O3 C4 1.232(7) .
O4 C18 1.219(7) .
O5 C14 1.231(7) .
O6 C16 1.226(7) .
O7 H7A 0.814(19) .
O7 H7B 0.825(19) .
O8 H8A 0.83(2) .
O8 H8B 0.82(2) .
O9 H9A 0.83(2) .
O9 H9B 0.82(2) .
O10 H10A 0.807(19) .
O10 H10B 0.81(2) .
O11 H11A 0.82(2) .
O11 H11B 0.82(2) .
O12 H12A 0.82(2) .
O12 H12B 0.83(2) .
N1 C6 1.364(7) .
N1 C1 1.440(7) .
N1 C8 1.459(7) .
N2 C2 1.356(7) .
N2 C9 1.453(7) .
N2 C1 1.458(7) .
N3 C2 1.366(7) .
N3 C3 1.452(7) .
N3 C10 1.464(7) .
N4 C4 1.368(7) .
N4 C3 1.451(7) .
N4 C11 1.462(7) .
N5 C4 1.365(7) 3
N5 C12 1.456(7) 3
N5 C17 1.460(7) .
N6 C18 1.380(7) .
N6 C7 1.447(7) .
N6 C17 1.450(7) .
N7 C18 1.369(8) .
N7 C8 1.455(7) .
N7 C13 1.454(7) .
N8 C14 1.375(7) .
N8 C13 1.457(7) .
N8 C9 1.457(7) .
N9 C14 1.374(7) .
N9 C10 1.445(7) .
N9 C15 1.458(7) .
N10 C16 1.381(7) .
N10 C11 1.450(7) .
N10 C15 1.462(7) .
N11 C16 1.372(7) 3
N11 C12 1.462(7) 3
N11 C5 1.472(7) .
N12 C6 1.359(7) .
N12 C5 1.451(7) .
N12 C7 1.475(7) .
C1 H1A 0.97 .
C1 H1B 0.97 .
C3 H3A 0.97 .
C3 H3B 0.97 .
C4 N5 1.365(7) 3
C5 H5A 0.97 .
C5 H5B 0.97 .
C7 C8 1.551(8) .
C7 H7 0.98 .
C8 H8 0.98 .
C9 C10 1.563(8) .
C9 H9 0.98 .
C10 H10 0.98 .
C11 C12 1.559(8) .
C11 H11 0.98 .
C12 N5 1.456(7) 3
C12 N11 1.462(7) 3
C12 H12 0.98 .
C13 H13A 0.97 .
C13 H13B 0.97 .
C15 H15A 0.97 .
C15 H15B 0.97 .
C16 N11 1.372(7) 3
C17 H17A 0.97 .
C17 H17B 0.97 .
O13 H13C 0.83(2) .
O13 H13D 0.831(18) .
O14 H14A 0.82(2) .
O14 H14B 0.81(2) .

loop_
_geom_hbond_atom_site_label_D
_geom_hbond_atom_site_label_H
_geom_hbond_atom_site_label_A
_geom_hbond_distance_DH
_geom_hbond_distance_HA
_geom_hbond_distance_DA
_geom_hbond_angle_DHA
_geom_hbond_site_symmetry_A
O7 H7B O14 0.825(19) 1.90(4) 2.698(7) 161(10) .
O8 H8A Cl3 0.83(2) 2.39(2) 3.213(5) 170(8) .
O8 H8B O6 0.82(2) 1.85(3) 2.648(6) 165(9) 3
O9 H9B O4 0.82(2) 2.27(6) 2.952(7) 141(9) 2
O10 H10B Cl2 0.81(2) 2.36(2) 3.161(6) 173(7) 2_645
O11 H11A Cl2 0.82(2) 2.24(3) 3.050(5) 169(7) 2_645
O11 H11B Cl1 0.82(2) 2.21(2) 3.026(5) 176(10) .
O12 H12A Cl1 0.82(2) 2.45(3) 3.243(6) 163(9) .
O12 H12B Cl3 0.83(2) 2.37(3) 3.177(6) 164(9) .
O13 H13C Cl2 0.83(2) 2.40(4) 3.193(7) 160(10) .
O13 H13D Cl3 0.831(18) 2.43(3) 3.247(7) 166(8) .
O14 H14A Cl3 0.82(2) 2.39(3) 3.196(5) 171(9) .
O14 H14B O5 0.81(2) 2.03(3) 2.811(6) 162(9) 3

loop_
_geom_torsion_atom_site_label_1
_geom_torsion_atom_site_label_2
_geom_torsion_atom_site_label_3
_geom_torsion_atom_site_label_4
_geom_torsion
_geom_torsion_site_symmetry_1
_geom_torsion_site_symmetry_4
O7 Sm1 O1 C6 77.5(10) . .
O8 Sm1 O1 C6 148.0(10) . .
O2 Sm1 O1 C6 6.3(9) . .
O11 Sm1 O1 C6 -25.7(11) . .
O9 Sm1 O1 C6 -137.6(10) . .
O10 Sm1 O1 C6 -66.4(10) . .
O12 Sm1 O1 C6 168.2(9) . .
O7 Sm1 O2 C2 -124.3(10) . .
O1 Sm1 O2 C2 -14.7(9) . .
O8 Sm1 O2 C2 -70.5(10) . .
O11 Sm1 O2 C2 148.8(10) . .
O9 Sm1 O2 C2 49.9(10) . .
O10 Sm1 O2 C2 75.1(10) . .
O12 Sm1 O2 C2 -178.9(9) . .
C6 N1 C1 N2 -95.9(6) . .
C8 N1 C1 N2 87.6(6) . .
C2 N2 C1 N1 93.3(6) . .
C9 N2 C1 N1 -91.1(6) . .
Sm1 O2 C2 N2 -19.3(13) . .
Sm1 O2 C2 N3 161.0(6) . .
C9 N2 C2 O2 -178.1(5) . .
C1 N2 C2 O2 -2.0(9) . .
C9 N2 C2 N3 1.6(6) . .
C1 N2 C2 N3 177.7(5) . .
C3 N3 C2 O2 18.2(8) . .
C10 N3 C2 O2 173.8(5) . .
C3 N3 C2 N2 -161.5(5) . .
C10 N3 C2 N2 -5.9(6) . .
C4 N4 C3 N3 109.6(6) . .
C11 N4 C3 N3 -81.4(6) . .
C2 N3 C3 N4 -114.1(6) . .
C10 N3 C3 N4 92.7(6) . .
C3 N4 C4 O3 -2.6(9) . .
C11 N4 C4 O3 -172.7(5) . .
C3 N4 C4 N5 173.6(5) . 3
C11 N4 C4 N5 3.5(6) . 3
C6 N12 C5 N11 108.2(6) . .
C7 N12 C5 N11 -81.9(6) . .
C16 N11 C5 N12 -113.1(6) 3 .
C12 N11 C5 N12 90.9(6) 3 .
Sm1 O1 C6 N12 -150.6(7) . .
Sm1 O1 C6 N1 29.3(13) . .
C5 N12 C6 O1 -7.5(9) . .
C7 N12 C6 O1 -178.3(5) . .
C5 N12 C6 N1 172.7(5) . .
C7 N12 C6 N1 1.8(6) . .
C1 N1 C6 O1 2.3(8) . .
C8 N1 C6 O1 179.3(5) . .
C1 N1 C6 N12 -177.8(5) . .
C8 N1 C6 N12 -0.9(6) . .
C18 N6 C7 N12 113.8(5) . .
C17 N6 C7 N12 -85.9(6) . .
C18 N6 C7 C8 2.5(6) . .
C17 N6 C7 C8 162.8(5) . .
C6 N12 C7 N6 -113.4(5) . .
C5 N12 C7 N6 75.5(6) . .
C6 N12 C7 C8 -2.0(6) . .
C5 N12 C7 C8 -173.1(5) . .
C18 N7 C8 N1 -115.6(5) . .
C13 N7 C8 N1 75.7(7) . .
C18 N7 C8 C7 -4.5(6) . .
C13 N7 C8 C7 -173.1(5) . .
C6 N1 C8 N7 110.9(5) . .
C1 N1 C8 N7 -72.2(6) . .
C6 N1 C8 C7 -0.4(6) . .
C1 N1 C8 C7 176.5(5) . .
N6 C7 C8 N7 1.1(5) . .
N12 C7 C8 N7 -117.3(4) . .
N6 C7 C8 N1 119.8(4) . .
N12 C7 C8 N1 1.3(5) . .
C2 N2 C9 N8 -108.2(5) . .
C1 N2 C9 N8 75.8(7) . .
C2 N2 C9 C10 2.9(6) . .
C1 N2 C9 C10 -173.1(5) . .
C14 N8 C9 N2 119.5(5) . .
C13 N8 C9 N2 -71.6(7) . .
C14 N8 C9 C10 8.3(6) . .
C13 N8 C9 C10 177.2(5) . .
C14 N9 C10 N3 -108.6(5) . .
C15 N9 C10 N3 73.8(7) . .
C14 N9 C10 C9 2.9(6) . .
C15 N9 C10 C9 -174.7(5) . .
C2 N3 C10 N9 119.0(5) . .
C3 N3 C10 N9 -85.3(6) . .
C2 N3 C10 C9 7.3(6) . .
C3 N3 C10 C9 163.0(5) . .
N2 C9 C10 N9 -126.0(5) . .
N8 C9 C10 N9 -6.4(5) . .
N2 C9 C10 N3 -5.8(5) . .
N8 C9 C10 N3 113.8(4) . .
C16 N10 C11 N4 113.0(5) . .
C15 N10 C11 N4 -83.9(6) . .
C16 N10 C11 C12 1.4(6) . .
C15 N10 C11 C12 164.6(5) . .
C4 N4 C11 N10 -116.9(5) . .
C3 N4 C11 N10 73.0(6) . .
C4 N4 C11 C12 -5.0(6) . .
C3 N4 C11 C12 -175.1(5) . .
N10 C11 C12 N5 124.2(5) . 3
N4 C11 C12 N5 4.4(5) . 3
N10 C11 C12 N11 3.9(5) . 3
N4 C11 C12 N11 -115.9(5) . 3
C18 N7 C13 N8 100.1(6) . .
C8 N7 C13 N8 -92.4(7) . .
C14 N8 C13 N7 -105.3(6) . .
C9 N8 C13 N7 87.1(7) . .
C10 N9 C14 O5 -176.8(6) . .
C15 N9 C14 O5 0.8(9) . .
C10 N9 C14 N8 2.2(6) . .
C15 N9 C14 N8 179.8(5) . .
C13 N8 C14 O5 3.3(9) . .
C9 N8 C14 O5 172.1(6) . .
C13 N8 C14 N9 -175.7(5) . .
C9 N8 C14 N9 -7.0(6) . .
C14 N9 C15 N10 104.1(6) . .
C10 N9 C15 N10 -78.5(7) . .
C16 N10 C15 N9 -108.0(6) . .
C11 N10 C15 N9 90.5(6) . .
C11 N10 C16 O6 172.8(6) . .
C15 N10 C16 O6 9.2(9) . .
C11 N10 C16 N11 -6.7(6) . 3
C15 N10 C16 N11 -170.3(5) . 3
C18 N6 C17 N5 -108.0(6) . .
C7 N6 C17 N5 93.7(6) . .
C4 N5 C17 N6 100.5(6) 3 .
C12 N5 C17 N6 -80.6(7) 3 .
C8 N7 C18 O4 -173.7(6) . .
C13 N7 C18 O4 -4.9(9) . .
C8 N7 C18 N6 6.3(6) . .
C13 N7 C18 N6 175.1(5) . .
C7 N6 C18 O4 174.5(6) . .
C17 N6 C18 O4 14.1(9) . .
C7 N6 C18 N7 -5.4(6) . .
C17 N6 C18 N7 -165.8(5) . .
